data_4513280
loop_
_publ_author_name
'Gu\'nka, Piotr A.'
'Dranka, Maciej'
'Hanfland, Michael'
'Dziubek, Kamil F.'
'Katrusiak, Andrzej'
'Zachara, Janusz'

_publ_section_title
;
 Cascade of High-Pressure Transitions of Claudetite II and the First Polar
 Phase of Arsenic(III) Oxide
;
_journal_issue 8
_journal_name_full 'Crystal Growth &amp; Design'
_journal_page_first 3950
_journal_paper_doi 10.1021/acs.cgd.5b00567
_journal_volume 15
_journal_year 2015
_chemical_formula_moiety 'As2 O3'
_chemical_formula_sum 'As2 O3'
_chemical_formula_weight 197.84
_space_group_crystal_system monoclinic
_space_group_IT_number 14
_space_group_name_Hall '-P 2yn'
_space_group_name_H-M_alt 'P 1 21/n 1'
_symmetry_space_group_name_Hall '-P 2yn'
_symmetry_space_group_name_H-M 'P 1 21/n 1'
_atom_sites_solution_primary direct
_audit_creation_date 2015-02-02
_audit_creation_method
;
Olex2 1.2-beta
(compiled 2014.11.28 svn.r3107 for OlexSys, GUI svn.r4998)
;
_cell_angle_alpha 90
_cell_angle_beta 102.548(7)
_cell_angle_gamma 90
_cell_formula_units_Z 4
_cell_length_a 7.9216(2)
_cell_length_b 4.50673(7)
_cell_length_c 8.7646(14)
_cell_measurement_pressure 1.42e6(5)
_cell_measurement_reflns_used 417
_cell_measurement_temperature 293(2)
_cell_measurement_theta_max 20.6570
_cell_measurement_theta_min 2.9790
_cell_volume 305.43(5)
_computing_cell_refinement
;
CrysAlisPro, Agilent Technologies,
Version 1.171.37.35 (release 13-08-2014 CrysAlis171 .NET)
(compiled Aug 13 2014,18:06:01)
;
_computing_data_collection
;
CrysAlisPro, Agilent Technologies,
Version 1.171.37.35 (release 13-08-2014 CrysAlis171 .NET)
(compiled Aug 13 2014,18:06:01)
;
_computing_data_reduction
;
CrysAlisPro, Agilent Technologies,
Version 1.171.37.35 (release 13-08-2014 CrysAlis171 .NET)
(compiled Aug 13 2014,18:06:01)
;
_computing_molecular_graphics 'Olex2 (Dolomanov et al., 2009)'
_computing_publication_material 'Olex2 (Dolomanov et al., 2009)'
_computing_structure_refinement 'ShelXL (Sheldrick, 2008)'
_computing_structure_solution 'ShelXT (Sheldrick, 2015)'
_diffrn_ambient_environment He
_diffrn_ambient_pressure 1.42e6(5)
_diffrn_ambient_temperature 293(2)
_diffrn_detector 'CCD plate'
_diffrn_measured_fraction_theta_full 0.445
_diffrn_measured_fraction_theta_max 0.226
_diffrn_measurement_details
;
  1 phi    142.00  218.00   0.5000    1.0000
omega____ theta____ kappa____ phi______ frames
   0.0000    0.0000    0.0000     -     152
;
_diffrn_measurement_device 'abstract diffractometer'
_diffrn_measurement_device_type 'MAR-CrysAlisPro-abstract goniometer: imported MAR images'
_diffrn_measurement_method '\p scans'
_diffrn_orient_matrix_UB_11 -0.0101928000
_diffrn_orient_matrix_UB_12 -0.0080076000
_diffrn_orient_matrix_UB_13 -0.0482198000
_diffrn_orient_matrix_UB_21 -0.0320152000
_diffrn_orient_matrix_UB_22 -0.0717070000
_diffrn_orient_matrix_UB_23 0.0024978000
_diffrn_orient_matrix_UB_31 -0.0417339000
_diffrn_orient_matrix_UB_32 0.0569616000
_diffrn_orient_matrix_UB_33 -0.0036738000
_diffrn_radiation_monochromator synchrotron
_diffrn_radiation_probe x-ray
_diffrn_radiation_wavelength 0.41427
_diffrn_reflns_av_R_equivalents 0.0331
_diffrn_reflns_av_unetI/netI 0.0342
_diffrn_reflns_laue_measured_fraction_full 0.445
_diffrn_reflns_laue_measured_fraction_max 0.226
_diffrn_reflns_limit_h_max 12
_diffrn_reflns_limit_h_min -13
_diffrn_reflns_limit_k_max 8
_diffrn_reflns_limit_k_min -7
_diffrn_reflns_limit_l_max 7
_diffrn_reflns_limit_l_min -5
_diffrn_reflns_number 824
_diffrn_reflns_point_group_measured_fraction_full 0.445
_diffrn_reflns_point_group_measured_fraction_max 0.226
_diffrn_reflns_theta_full 14.392
_diffrn_reflns_theta_max 21.908
_diffrn_reflns_theta_min 2.978
_diffrn_source synchrotron
_exptl_absorpt_coefficient_mu 4.971
_exptl_absorpt_correction_T_max 1.00000
_exptl_absorpt_correction_T_min 0.65241
_exptl_absorpt_correction_type multi-scan
_exptl_absorpt_process_details
;
CrysAlisPro, Agilent Technologies,
Version 1.171.37.35 (release 13-08-2014 CrysAlis171 .NET)
(compiled Aug 13 2014,18:06:01)
Empirical absorption correction using spherical harmonics,
 implemented in SCALE3 ABSPACK scaling algorithm.
;
_exptl_crystal_density_diffrn 4.302
_exptl_crystal_description block
_exptl_crystal_F_000 360
_exptl_crystal_size_max 0.05
_exptl_crystal_size_mid 0.04
_exptl_crystal_size_min 0.03
_refine_diff_density_max 1.023
_refine_diff_density_min -1.109
_refine_diff_density_rms 0.282
_refine_ls_extinction_method none
_refine_ls_goodness_of_fit_ref 1.223
_refine_ls_hydrogen_treatment undef
_refine_ls_matrix_type full
_refine_ls_number_parameters 41
_refine_ls_number_reflns 423
_refine_ls_number_restraints 0
_refine_ls_restrained_S_all 1.223
_refine_ls_R_factor_all 0.0464
_refine_ls_R_factor_gt 0.0431
_refine_ls_shift/su_max 0.000
_refine_ls_shift/su_mean 0.000
_refine_ls_structure_factor_coef Fsqd
_refine_ls_weighting_details 'w=1/[\s^2^(Fo^2^)+(0.0720P)^2^+0.5860P] where P=(Fo^2^+2Fc^2^)/3'
_refine_ls_weighting_scheme calc
_refine_ls_wR_factor_gt 0.1123
_refine_ls_wR_factor_ref 0.1190
_reflns_Friedel_coverage 0.000
_reflns_number_gt 389
_reflns_number_total 423
_reflns_threshold_expression 'I > 2\s(I)'
_cod_data_source_file cg5b00567_si_002.cif
_cod_data_source_block mclau2_004
_cod_depositor_comments 'Adding full bibliography for 4513277--4513300.cif.'
_cod_original_cell_volume 305.42(5)
_cod_database_code 4513280
_shelx_space_group_comment
;
The symmetry employed for this shelxl refinement is uniquely defined
by the following loop, which should always be used as a source of
symmetry information in preference to the above space-group names.
They are only intended as comments.
;
_olex2_refinement_description
;
;
_shelx_shelxl_version_number 2014/7
_olex2_submission_special_instructions 'No special instructions were received'

loop_
_space_group_symop_operation_xyz
'x, y, z'
'-x+1/2, y+1/2, -z+1/2'
'-x, -y, -z'
'x-1/2, -y-1/2, z-1/2'

loop_
_atom_site_label
_atom_site_type_symbol
_atom_site_fract_x
_atom_site_fract_y
_atom_site_fract_z
_atom_site_U_iso_or_equiv
_atom_site_adp_type
_atom_site_occupancy
_atom_site_site_symmetry_order
_atom_site_calc_flag
As1 As 0.68180(10) 0.22068(16) 0.1220(2) 0.0190(9) Uani 1 1 d
As2 As 0.38636(10) 0.18032(14) 0.3055(2) 0.0173(9) Uani 1 1 d
O1 O 0.7243(10) 0.3740(16) 0.316(2) 0.036(8) Uani 1 1 d
O2 O 0.4642(8) 0.1509(15) 0.1294(18) 0.032(7) Uani 1 1 d
O3 O 0.1737(6) 0.0620(10) 0.2099(14) 0.0138(9) Uiso 1 1 d

loop_
_atom_site_aniso_label
_atom_site_aniso_U_11
_atom_site_aniso_U_22
_atom_site_aniso_U_33
_atom_site_aniso_U_23
_atom_site_aniso_U_13
_atom_site_aniso_U_12
As1 0.0144(4) 0.0196(4) 0.024(3) 0.0029(4) 0.0051(7) -0.0024(2)
As2 0.0156(4) 0.0120(3) 0.025(3) 0.0000(3) 0.0057(7) 0.0015(2)
O1 0.043(4) 0.039(3) 0.03(3) -0.005(5) 0.010(8) -0.022(3)
O2 0.011(2) 0.044(3) 0.04(2) -0.007(5) 0.006(6) 0.001(2)

loop_
_atom_type_symbol
_atom_type_description
_atom_type_scat_dispersion_real
_atom_type_scat_dispersion_imag
_atom_type_scat_source
O O 0.0020 0.0020 'International Tables Vol C Tables 4.2.6.8 and 6.1.1.4'
As As 0.3110 0.7990 'International Tables Vol C Tables 4.2.6.8 and 6.1.1.4'

loop_
_geom_angle_atom_site_label_1
_geom_angle_atom_site_label_2
_geom_angle_atom_site_label_3
_geom_angle
_geom_angle_site_symmetry_1
O1 As1 O1 93.9(4) 2_645
O1 As1 O2 100.4(4) 2_645
O2 As1 O1 91.0(5) .
O2 As2 O3 92.3(4) .
O3 As2 O2 98.2(4) 2
O3 As2 O3 92.49(19) 2
As1 O1 As1 127.8(8) 2_655
As1 O2 As2 122.7(8) .
As2 O3 As2 122.1(3) 2_545

loop_
_geom_bond_atom_site_label_1
_geom_bond_atom_site_label_2
_geom_bond_distance
_geom_bond_site_symmetry_2
As1 O1 1.766(8) 2_645
As1 O1 1.795(17) .
As1 O2 1.767(5) .
As2 O2 1.786(13) .
As2 O3 1.782(4) 2
As2 O3 1.792(7) .
O1 As1 1.766(8) 2_655
O3 As2 1.782(4) 2_545

loop_
_geom_torsion_atom_site_label_1
_geom_torsion_atom_site_label_2
_geom_torsion_atom_site_label_3
_geom_torsion_atom_site_label_4
_geom_torsion
_geom_torsion_site_symmetry_1
_geom_torsion_site_symmetry_4
O1 As1 O1 As1 131.7(8) 2_645 2_655
O1 As1 O2 As2 -10.9(6) . .
O1 As1 O2 As2 83.2(7) 2_645 .
O2 As1 O1 As1 -127.8(6) . 2_655
O2 As2 O3 As2 88.6(6) . 2_545
O3 As2 O2 As1 -177.5(5) . .
O3 As2 O2 As1 89.6(5) 2 .
O3 As2 O3 As2 -173.1(9) 2 2_545
